data_4032215
loop_
_publ_author_name
'Li, Xiang'
'Huang, Wei'
'Liu, Yan-Qing'
'Kang, Jing-Wen'
'Xia, Dan'
'He, Gu'
'Peng, Cheng'
'Han, Bo'

_publ_section_title
;
 Control of Activation Mode To Achieve Diastereodivergence in Asymmetric
 Syntheses of Chiral Spiropiperidinone Derivatives.
;
_journal_issue 1
_journal_name_full 'The Journal of organic chemistry'
_journal_page_first 397
_journal_page_last 406
_journal_paper_doi 10.1021/acs.joc.6b02489
_journal_volume 82
_journal_year 2017
_chemical_absolute_configuration S
_chemical_formula_sum 'C20 H21 N O5 S'
_chemical_formula_weight 387.44
_chemical_name_systematic
; 
 ? 
;
_space_group_IT_number 19
_symmetry_cell_setting orthorhombic
_symmetry_space_group_name_Hall 'P 2ac 2ab'
_symmetry_space_group_name_H-M 'P 21 21 21'
_atom_sites_solution_hydrogens geom
_atom_sites_solution_primary direct
_atom_sites_solution_secondary difmap
_audit_creation_method SHELXL-97
_cell_angle_alpha 90.00
_cell_angle_beta 90.00
_cell_angle_gamma 90.00
_cell_formula_units_Z 4
_cell_length_a 7.2594(3)
_cell_length_b 10.1015(4)
_cell_length_c 26.4392(12)
_cell_measurement_reflns_used 9952
_cell_measurement_temperature 293(2)
_cell_measurement_theta_max 25.345
_cell_measurement_theta_min 3.200
_cell_volume 1938.81(14)
_computing_cell_refinement 'Bruker SMART'
_computing_data_collection 'Bruker SMART'
_computing_data_reduction 'Bruker SAINT'
_computing_molecular_graphics 'Bruker SHELXTL'
_computing_publication_material 'Bruker SHELXTL'
_computing_structure_refinement 'SHELXL-97 (Sheldrick, 1997)'
_computing_structure_solution 'SHELXS-97 (Sheldrick, 1990)'
_diffrn_ambient_temperature 293(2)
_diffrn_measured_fraction_theta_full 0.998
_diffrn_measured_fraction_theta_max 0.998
_diffrn_measurement_device_type 'Rigaku Saturn724 CCD'
_diffrn_measurement_method 'phi and omega scans'
_diffrn_radiation_monochromator graphite
_diffrn_radiation_source 'fine-focus sealed tube'
_diffrn_radiation_type MoK\a
_diffrn_radiation_wavelength 0.71073
_diffrn_reflns_av_R_equivalents 0.0915
_diffrn_reflns_av_sigmaI/netI 0.0370
_diffrn_reflns_limit_h_max 8
_diffrn_reflns_limit_h_min -8
_diffrn_reflns_limit_k_max 12
_diffrn_reflns_limit_k_min -12
_diffrn_reflns_limit_l_max 31
_diffrn_reflns_limit_l_min -31
_diffrn_reflns_number 25295
_diffrn_reflns_theta_full 25.00
_diffrn_reflns_theta_max 25.00
_diffrn_reflns_theta_min 3.07
_exptl_absorpt_coefficient_mu 0.197
_exptl_absorpt_correction_T_max 0.9499
_exptl_absorpt_correction_T_min 0.9096
_exptl_absorpt_correction_type multi-scan
_exptl_absorpt_process_details 'SADABS; Bruker, 2000'
_exptl_crystal_colour colorless
_exptl_crystal_density_diffrn 1.327
_exptl_crystal_density_method 'not measured'
_exptl_crystal_description block
_exptl_crystal_F_000 816
_exptl_crystal_size_max 0.489
_exptl_crystal_size_mid 0.375
_exptl_crystal_size_min 0.263
_refine_diff_density_max 0.216
_refine_diff_density_min -0.268
_refine_diff_density_rms 0.065
_refine_ls_abs_structure_details 'Flack H D (1983), Acta Cryst. A39, 876-881'
_refine_ls_abs_structure_Flack -0.03(10)
_refine_ls_extinction_method none
_refine_ls_goodness_of_fit_ref 1.060
_refine_ls_hydrogen_treatment mixed
_refine_ls_matrix_type full
_refine_ls_number_parameters 246
_refine_ls_number_reflns 3419
_refine_ls_number_restraints 0
_refine_ls_restrained_S_all 1.060
_refine_ls_R_factor_all 0.0550
_refine_ls_R_factor_gt 0.0486
_refine_ls_shift/su_max 0.000
_refine_ls_shift/su_mean 0.000
_refine_ls_structure_factor_coef Fsqd
_refine_ls_weighting_details 'calc w=1/[\s^2^(Fo^2^)+(0.0777P)^2^+0.2928P] where P=(Fo^2^+2Fc^2^)/3'
_refine_ls_weighting_scheme calc
_refine_ls_wR_factor_gt 0.1210
_refine_ls_wR_factor_ref 0.1264
_reflns_number_gt 3076
_reflns_number_total 3419
_reflns_threshold_expression >2sigma(I)
_cod_data_source_file jo6b02489_si_002.cif
_cod_data_source_block 111
_cod_original_sg_symbol_H-M P212121
_cod_database_code 4032215

loop_
_symmetry_equiv_pos_as_xyz
'x, y, z'
'-x+1/2, -y, z+1/2'
'x+1/2, -y+1/2, -z'
'-x, y+1/2, -z+1/2'

loop_
_atom_site_label
_atom_site_type_symbol
_atom_site_fract_x
_atom_site_fract_y
_atom_site_fract_z
_atom_site_U_iso_or_equiv
_atom_site_adp_type
_atom_site_occupancy
_atom_site_symmetry_multiplicity
_atom_site_calc_flag
_atom_site_refinement_flags
S1 S 0.07867(10) -0.81962(7) -0.74647(3) 0.0565(2) Uani 1 1 d .
O1 O 0.1897(4) -0.92023(19) -0.72462(9) 0.0774(7) Uani 1 1 d .
O2 O -0.0806(3) -0.8572(2) -0.77441(8) 0.0749(6) Uani 1 1 d .
O3 O 0.2869(3) -0.6741(2) -0.67719(7) 0.0682(6) Uani 1 1 d .
O4 O 0.0098(4) -0.8026(2) -0.57996(8) 0.0770(7) Uani 1 1 d .
O5 O -0.2598(3) -0.56046(19) -0.54122(7) 0.0589(5) Uani 1 1 d .
N1 N -0.0043(3) -0.7207(2) -0.70010(8) 0.0486(5) Uani 1 1 d .
C1 C 0.5454(8) -0.4877(5) -0.88558(15) 0.1117(16) Uani 1 1 d .
H1A H 0.4718 -0.4600 -0.9138 0.168 Uiso 1 1 calc R
H1B H 0.6470 -0.5400 -0.8974 0.168 Uiso 1 1 calc R
H1C H 0.5912 -0.4112 -0.8681 0.168 Uiso 1 1 calc R
C2 C 0.4291(5) -0.5693(3) -0.84999(12) 0.0733(9) Uani 1 1 d .
C3 C 0.2432(6) -0.5490(3) -0.84692(12) 0.0709(9) Uani 1 1 d .
H3 H 0.1892 -0.4835 -0.8667 0.085 Uiso 1 1 calc R
C4 C 0.1333(5) -0.6241(3) -0.81479(11) 0.0625(8) Uani 1 1 d .
H4 H 0.0068 -0.6099 -0.8131 0.075 Uiso 1 1 calc R
C5 C 0.2164(4) -0.7198(3) -0.78564(10) 0.0522(6) Uani 1 1 d .
C6 C 0.4040(4) -0.7428(4) -0.78834(11) 0.0674(8) Uani 1 1 d .
H6 H 0.4586 -0.8078 -0.7685 0.081 Uiso 1 1 calc R
C7 C 0.5081(5) -0.6678(4) -0.82090(12) 0.0776(10) Uani 1 1 d .
H7 H 0.6340 -0.6836 -0.8234 0.093 Uiso 1 1 calc R
C8 C -0.2054(3) -0.6969(3) -0.69898(9) 0.0522(6) Uani 1 1 d .
H8A H -0.2695 -0.7779 -0.7079 0.063 Uiso 1 1 calc R
H8B H -0.2368 -0.6301 -0.7239 0.063 Uiso 1 1 calc R
C9 C -0.2678(3) -0.6518(3) -0.64767(10) 0.0507(6) Uani 1 1 d .
H9A H -0.2640 -0.7258 -0.6243 0.061 Uiso 1 1 calc R
H9B H -0.3942 -0.6211 -0.6497 0.061 Uiso 1 1 calc R
C10 C -0.1461(3) -0.5404(2) -0.62765(9) 0.0438(5) Uani 1 1 d .
H10 H -0.1448 -0.4713 -0.6536 0.053 Uiso 1 1 calc R
C11 C 0.0551(3) -0.5895(3) -0.62189(9) 0.0478(6) Uani 1 1 d .
C12 C 0.1239(3) -0.6611(3) -0.66919(10) 0.0495(6) Uani 1 1 d .
C13 C 0.1852(4) -0.4776(3) -0.60591(13) 0.0695(8) Uani 1 1 d .
H13A H 0.1335 -0.3919 -0.6144 0.083 Uiso 1 1 calc R
H13B H 0.3040 -0.4866 -0.6223 0.083 Uiso 1 1 calc R
C14 C 0.2036(6) -0.4933(4) -0.54842(16) 0.0996(14) Uani 1 1 d .
H14A H 0.3194 -0.4563 -0.5367 0.120 Uiso 1 1 calc R
H14B H 0.1034 -0.4486 -0.5312 0.120 Uiso 1 1 calc R
C15 C 0.1969(7) -0.6383(4) -0.53854(15) 0.0992(13) Uani 1 1 d .
H15A H 0.1460 -0.6561 -0.5053 0.119 Uiso 1 1 calc R
H15B H 0.3192 -0.6767 -0.5405 0.119 Uiso 1 1 calc R
C16 C 0.0752(4) -0.6935(3) -0.57903(10) 0.0602(7) Uani 1 1 d .
C17 C -0.2200(4) -0.4786(2) -0.58087(9) 0.0462(6) Uani 1 1 d .
C18 C -0.2558(5) -0.3542(3) -0.56758(12) 0.0658(8) Uani 1 1 d .
H18 H -0.2428 -0.2794 -0.5878 0.079 Uiso 1 1 calc R
C19 C -0.3176(5) -0.3575(3) -0.51678(12) 0.0738(9) Uani 1 1 d .
H19 H -0.3516 -0.2850 -0.4972 0.089 Uiso 1 1 calc R
C20 C -0.3180(4) -0.4824(3) -0.50247(11) 0.0669(8) Uani 1 1 d .
H20 H -0.3527 -0.5127 -0.4707 0.080 Uiso 1 1 calc R

loop_
_atom_site_aniso_label
_atom_site_aniso_U_11
_atom_site_aniso_U_22
_atom_site_aniso_U_33
_atom_site_aniso_U_23
_atom_site_aniso_U_13
_atom_site_aniso_U_12
S1 0.0616(4) 0.0491(4) 0.0589(4) -0.0096(3) 0.0058(3) -0.0086(3)
O1 0.0872(16) 0.0511(11) 0.0937(15) 0.0035(11) 0.0157(13) 0.0067(12)
O2 0.0744(13) 0.0800(14) 0.0705(12) -0.0265(11) 0.0074(11) -0.0273(12)
O3 0.0432(10) 0.0909(14) 0.0706(12) -0.0200(12) -0.0022(9) 0.0035(11)
O4 0.0991(17) 0.0576(13) 0.0743(13) 0.0126(11) -0.0229(13) 0.0043(11)
O5 0.0712(13) 0.0575(11) 0.0480(9) 0.0080(9) 0.0011(9) -0.0054(10)
N1 0.0439(10) 0.0535(12) 0.0483(11) -0.0053(10) -0.0025(9) -0.0023(9)
C1 0.130(4) 0.122(3) 0.083(2) -0.004(2) 0.035(3) -0.038(3)
C2 0.087(2) 0.073(2) 0.0600(17) -0.0171(15) 0.0150(18) -0.023(2)
C3 0.096(3) 0.0515(15) 0.0654(18) -0.0046(14) 0.0133(18) 0.0029(17)
C4 0.0662(18) 0.0499(16) 0.0714(18) -0.0069(14) 0.0114(15) 0.0061(14)
C5 0.0533(15) 0.0510(14) 0.0524(13) -0.0129(12) 0.0039(12) -0.0076(12)
C6 0.0581(17) 0.083(2) 0.0613(15) -0.0045(16) -0.0046(15) -0.0053(16)
C7 0.0546(16) 0.108(3) 0.0701(19) -0.013(2) 0.0031(15) -0.017(2)
C8 0.0421(12) 0.0641(16) 0.0503(13) -0.0029(12) -0.0100(11) -0.0050(12)
C9 0.0363(12) 0.0611(15) 0.0546(13) 0.0017(12) -0.0039(11) -0.0047(12)
C10 0.0426(12) 0.0432(12) 0.0456(13) 0.0076(11) -0.0038(11) 0.0022(11)
C11 0.0397(12) 0.0511(14) 0.0525(13) -0.0023(12) -0.0062(11) -0.0039(11)
C12 0.0408(15) 0.0516(14) 0.0560(13) -0.0024(12) -0.0025(11) 0.0002(12)
C13 0.0492(16) 0.0694(18) 0.090(2) -0.0249(17) -0.0007(15) -0.0130(15)
C14 0.089(3) 0.102(3) 0.108(3) -0.043(2) -0.044(2) 0.002(2)
C15 0.114(3) 0.100(3) 0.084(2) -0.019(2) -0.057(2) 0.021(2)
C16 0.0608(16) 0.0656(19) 0.0544(14) -0.0059(14) -0.0158(14) 0.0151(16)
C17 0.0447(12) 0.0488(13) 0.0450(12) 0.0064(11) -0.0042(11) -0.0011(11)
C18 0.081(2) 0.0449(15) 0.0720(17) 0.0062(14) 0.0036(16) 0.0094(14)
C19 0.077(2) 0.068(2) 0.0769(19) -0.0220(17) 0.0068(17) 0.0064(17)
C20 0.071(2) 0.080(2) 0.0489(15) -0.0011(14) 0.0064(15) -0.0066(18)

loop_
_atom_type_symbol
_atom_type_description
_atom_type_scat_dispersion_real
_atom_type_scat_dispersion_imag
_atom_type_scat_source
C C 0.0033 0.0016 'International Tables Vol C Tables 4.2.6.8 and 6.1.1.4'
H H 0.0000 0.0000 'International Tables Vol C Tables 4.2.6.8 and 6.1.1.4'
N N 0.0061 0.0033 'International Tables Vol C Tables 4.2.6.8 and 6.1.1.4'
O O 0.0106 0.0060 'International Tables Vol C Tables 4.2.6.8 and 6.1.1.4'
S S 0.1246 0.1234 'International Tables Vol C Tables 4.2.6.8 and 6.1.1.4'

loop_
_geom_angle_atom_site_label_1
_geom_angle_atom_site_label_2
_geom_angle_atom_site_label_3
_geom_angle
O1 S1 O2 118.76(14)
O1 S1 N1 109.26(12)
O2 S1 N1 104.14(12)
O1 S1 C5 109.13(15)
O2 S1 C5 108.01(13)
N1 S1 C5 106.89(12)
C20 O5 C17 107.0(2)
C12 N1 C8 125.7(2)
C12 N1 S1 116.57(18)
C8 N1 S1 117.49(17)
C2 C1 H1A 109.5
C2 C1 H1B 109.5
H1A C1 H1B 109.5
C2 C1 H1C 109.5
H1A C1 H1C 109.5
H1B C1 H1C 109.5
C3 C2 C7 119.0(3)
C3 C2 C1 120.5(4)
C7 C2 C1 120.5(4)
C2 C3 C4 121.4(3)
C2 C3 H3 119.3
C4 C3 H3 119.3
C5 C4 C3 118.3(3)
C5 C4 H4 120.9
C3 C4 H4 120.9
C4 C5 C6 121.4(3)
C4 C5 S1 119.0(2)
C6 C5 S1 119.6(2)
C7 C6 C5 118.8(3)
C7 C6 H6 120.6
C5 C6 H6 120.6
C6 C7 C2 121.2(3)
C6 C7 H7 119.4
C2 C7 H7 119.4
N1 C8 C9 111.4(2)
N1 C8 H8A 109.3
C9 C8 H8A 109.3
N1 C8 H8B 109.3
C9 C8 H8B 109.3
H8A C8 H8B 108.0
C8 C9 C10 111.3(2)
C8 C9 H9A 109.4
C10 C9 H9A 109.4
C8 C9 H9B 109.4
C10 C9 H9B 109.4
H9A C9 H9B 108.0
C17 C10 C9 112.9(2)
C17 C10 C11 113.1(2)
C9 C10 C11 110.1(2)
C17 C10 H10 106.7
C9 C10 H10 106.7
C11 C10 H10 106.7
C12 C11 C13 111.9(2)
C12 C11 C10 112.3(2)
C13 C11 C10 111.9(2)
C12 C11 C16 104.3(2)
C13 C11 C16 103.9(2)
C10 C11 C16 112.1(2)
O3 C12 N1 120.7(2)
O3 C12 C11 121.0(2)
N1 C12 C11 118.1(2)
C11 C13 C14 104.5(3)
C11 C13 H13A 110.8
C14 C13 H13A 110.8
C11 C13 H13B 110.8
C14 C13 H13B 110.8
H13A C13 H13B 108.9
C15 C14 C13 105.8(3)
C15 C14 H14A 110.6
C13 C14 H14A 110.6
C15 C14 H14B 110.6
C13 C14 H14B 110.6
H14A C14 H14B 108.7
C14 C15 C16 105.1(3)
C14 C15 H15A 110.7
C16 C15 H15A 110.7
C14 C15 H15B 110.7
C16 C15 H15B 110.7
H15A C15 H15B 108.8
O4 C16 C15 126.2(3)
O4 C16 C11 124.7(2)
C15 C16 C11 109.0(3)
C18 C17 O5 109.1(2)
C18 C17 C10 133.4(2)
O5 C17 C10 117.4(2)
C17 C18 C19 106.9(3)
C17 C18 H18 126.6
C19 C18 H18 126.6
C20 C19 C18 107.2(3)
C20 C19 H19 126.4
C18 C19 H19 126.4
C19 C20 O5 109.8(3)
C19 C20 H20 125.1
O5 C20 H20 125.1

loop_
_geom_bond_atom_site_label_1
_geom_bond_atom_site_label_2
_geom_bond_distance
S1 O1 1.420(2)
S1 O2 1.424(2)
S1 N1 1.692(2)
S1 C5 1.757(3)
O3 C12 1.209(3)
O4 C16 1.200(4)
O5 C20 1.360(4)
O5 C17 1.366(3)
N1 C12 1.377(3)
N1 C8 1.480(3)
C1 C2 1.509(5)
C1 H1A 0.9600
C1 H1B 0.9600
C1 H1C 0.9600
C2 C3 1.368(6)
C2 C7 1.383(5)
C3 C4 1.391(4)
C3 H3 0.9300
C4 C5 1.376(4)
C4 H4 0.9300
C5 C6 1.384(4)
C6 C7 1.373(5)
C6 H6 0.9300
C7 H7 0.9300
C8 C9 1.501(4)
C8 H8A 0.9700
C8 H8B 0.9700
C9 C10 1.525(4)
C9 H9A 0.9700
C9 H9B 0.9700
C10 C17 1.486(4)
C10 C11 1.550(3)
C10 H10 0.9800
C11 C12 1.529(4)
C11 C13 1.532(4)
C11 C16 1.552(4)
C13 C14 1.534(5)
C13 H13A 0.9700
C13 H13B 0.9700
C14 C15 1.489(6)
C14 H14A 0.9700
C14 H14B 0.9700
C15 C16 1.496(4)
C15 H15A 0.9700
C15 H15B 0.9700
C17 C18 1.331(4)
C18 C19 1.416(4)
C18 H18 0.9300
C19 C20 1.318(5)
C19 H19 0.9300
C20 H20 0.9300

loop_
_geom_torsion_atom_site_label_1
_geom_torsion_atom_site_label_2
_geom_torsion_atom_site_label_3
_geom_torsion_atom_site_label_4
_geom_torsion
O1 S1 N1 C12 57.0(2)
O2 S1 N1 C12 -175.1(2)
C5 S1 N1 C12 -60.9(2)
O1 S1 N1 C8 -128.0(2)
O2 S1 N1 C8 -0.2(2)
C5 S1 N1 C8 114.0(2)
C7 C2 C3 C4 0.8(5)
C1 C2 C3 C4 179.3(3)
C2 C3 C4 C5 0.3(5)
C3 C4 C5 C6 -0.8(4)
C3 C4 C5 S1 -177.8(2)
O1 S1 C5 C4 173.4(2)
O2 S1 C5 C4 43.0(2)
N1 S1 C5 C4 -68.6(2)
O1 S1 C5 C6 -3.7(3)
O2 S1 C5 C6 -134.1(2)
N1 S1 C5 C6 114.4(2)
C4 C5 C6 C7 0.1(5)
S1 C5 C6 C7 177.0(2)
C5 C6 C7 C2 1.1(5)
C3 C2 C7 C6 -1.6(5)
C1 C2 C7 C6 180.0(3)
C12 N1 C8 C9 -26.2(4)
S1 N1 C8 C9 159.36(19)
N1 C8 C9 C10 48.3(3)
C8 C9 C10 C17 171.0(2)
C8 C9 C10 C11 -61.5(3)
C17 C10 C11 C12 176.1(2)
C9 C10 C11 C12 48.6(3)
C17 C10 C11 C13 -57.1(3)
C9 C10 C11 C13 175.4(2)
C17 C10 C11 C16 59.1(3)
C9 C10 C11 C16 -68.3(3)
C8 N1 C12 O3 -170.5(3)
S1 N1 C12 O3 4.0(4)
C8 N1 C12 C11 15.2(4)
S1 N1 C12 C11 -170.29(18)
C13 C11 C12 O3 33.1(4)
C10 C11 C12 O3 159.8(3)
C16 C11 C12 O3 -78.6(3)
C13 C11 C12 N1 -152.7(3)
C10 C11 C12 N1 -25.9(3)
C16 C11 C12 N1 95.7(3)
C12 C11 C13 C14 -135.4(3)
C10 C11 C13 C14 97.6(3)
C16 C11 C13 C14 -23.5(3)
C11 C13 C14 C15 34.7(4)
C13 C14 C15 C16 -31.4(5)
C14 C15 C16 O4 -167.0(4)
C14 C15 C16 C11 16.4(5)
C12 C11 C16 O4 -54.5(4)
C13 C11 C16 O4 -171.9(3)
C10 C11 C16 O4 67.2(4)
C12 C11 C16 C15 122.2(3)
C13 C11 C16 C15 4.9(3)
C10 C11 C16 C15 -116.1(3)
C20 O5 C17 C18 -1.2(3)
C20 O5 C17 C10 177.7(2)
C9 C10 C17 C18 -127.5(3)
C11 C10 C17 C18 106.5(4)
C9 C10 C17 O5 53.9(3)
C11 C10 C17 O5 -72.1(3)
O5 C17 C18 C19 1.2(4)
C10 C17 C18 C19 -177.5(3)
C17 C18 C19 C20 -0.7(4)
C18 C19 C20 O5 0.0(4)
C17 O5 C20 C19 0.8(4)
